data_4022421
loop_
_publ_author_name
'Zsuzsanna Riedl'
'P\'eter K\"ov\'er'
'Gy\"orgy Haj\'os'
'Orsolya Egyed'
'L\'aszl\'o F\'abi\'an'
'Andr\'as Messmer'

_publ_section_title
;
 Unexpected Ring Transformation to Pyrrolo[3.2-b]pyridine Derivatives.
 Fused Azolium Salts. 22
;
_journal_name_full 'Journal of Organic Chemistry'
_journal_page_first 5652
_journal_page_last 5659
_journal_paper_doi 10.1021/jo034231a
_journal_volume 68
_journal_year 2003
_chemical_formula_sum 'C15 H11 Cl N4'
_chemical_formula_weight 282.73
_chemical_name_systematic
;
 kp158
;
_space_group_IT_number 14
_symmetry_cell_setting monoclinic
_symmetry_space_group_name_Hall '-P 2ybc'
_symmetry_space_group_name_H-M 'P 1 21/c 1'
_atom_sites_solution_hydrogens geom
_atom_sites_solution_primary direct
_atom_sites_solution_secondary difmap
_audit_creation_method SHELXL-97
_cell_angle_alpha 90.00
_cell_angle_beta 90.51(1)
_cell_angle_gamma 90.00
_cell_formula_units_Z 4
_cell_length_a 11.913(1)
_cell_length_b 13.827(1)
_cell_length_c 8.300(1)
_cell_measurement_reflns_used 25
_cell_measurement_temperature 293(2)
_cell_measurement_theta_max 29.49
_cell_measurement_theta_min 25.27
_cell_volume 1367.1(2)
_computing_cell_refinement 'CAD4 Express'
_computing_data_collection 'CAD4 Express'
_computing_data_reduction 'XCAD4 (Harms 1996)'
_computing_structure_refinement 'SHELXL-97 (Sheldrick, 1997)'
_computing_structure_solution 'SHELXS-97 (Sheldrick, 1997)'
_diffrn_ambient_temperature 293(2)
_diffrn_measured_fraction_theta_full 0.997
_diffrn_measured_fraction_theta_max 0.997
_diffrn_measurement_device_type 'Enraf-Nonius CAD4'
_diffrn_measurement_method \w--2\q
_diffrn_radiation_monochromator graphite
_diffrn_radiation_source 'fine-focus sealed tube'
_diffrn_radiation_type 'CU k\a'
_diffrn_radiation_wavelength 1.54184
_diffrn_reflns_av_R_equivalents 0.0052
_diffrn_reflns_av_sigmaI/netI 0.0174
_diffrn_reflns_limit_h_max 14
_diffrn_reflns_limit_h_min -14
_diffrn_reflns_limit_k_max 17
_diffrn_reflns_limit_k_min 0
_diffrn_reflns_limit_l_max 10
_diffrn_reflns_limit_l_min 0
_diffrn_reflns_number 3145
_diffrn_reflns_theta_full 75.89
_diffrn_reflns_theta_max 75.89
_diffrn_reflns_theta_min 3.71
_diffrn_standards_decay_% 1
_diffrn_standards_interval_time 60
_diffrn_standards_number 3
_exptl_absorpt_coefficient_mu 2.425
_exptl_absorpt_correction_T_max 0.820
_exptl_absorpt_correction_T_min 0.717
_exptl_absorpt_correction_type psi-scan
_exptl_absorpt_process_details 'DATCOR (Riebenspies, 1989)'
_exptl_crystal_colour colourless
_exptl_crystal_density_diffrn 1.374
_exptl_crystal_density_method 'not measured'
_exptl_crystal_description prism
_exptl_crystal_F_000 584
_exptl_crystal_size_max 0.32
_exptl_crystal_size_mid 0.17
_exptl_crystal_size_min 0.09
_refine_diff_density_max 0.430
_refine_diff_density_min -0.716
_refine_diff_density_rms 0.047
_refine_ls_extinction_method none
_refine_ls_goodness_of_fit_ref 1.123
_refine_ls_hydrogen_treatment riding
_refine_ls_matrix_type full
_refine_ls_number_parameters 181
_refine_ls_number_reflns 2846
_refine_ls_number_restraints 0
_refine_ls_restrained_S_all 1.123
_refine_ls_R_factor_all 0.0638
_refine_ls_R_factor_gt 0.0502
_refine_ls_shift/su_max 0.000
_refine_ls_shift/su_mean 0.000
_refine_ls_structure_factor_coef Fsqd
_refine_ls_weighting_details 'calc w=1/[\s^2^(Fo^2^)+(0.0791P)^2^+0.3813P] where P=(Fo^2^+2Fc^2^)/3'
_refine_ls_weighting_scheme calc
_refine_ls_wR_factor_gt 0.1460
_refine_ls_wR_factor_ref 0.1536
_reflns_number_gt 2236
_reflns_number_total 2846
_reflns_threshold_expression >2sigma(I)
_cod_data_source_file jo034231asi20030515_025854_3.cif
_cod_data_source_block 15b
_cod_original_sg_symbol_H-M 'P 21/c'
_cod_database_code 4022421

loop_
_symmetry_equiv_pos_as_xyz
'x, y, z'
'-x, y+1/2, -z+1/2'
'-x, -y, -z'
'x, -y-1/2, z-1/2'

loop_
_atom_site_label
_atom_site_type_symbol
_atom_site_fract_x
_atom_site_fract_y
_atom_site_fract_z
_atom_site_U_iso_or_equiv
_atom_site_adp_type
_atom_site_occupancy
_atom_site_symmetry_multiplicity
_atom_site_calc_flag
_atom_site_refinement_flags
Cl4, Cl -0.28951(6) 0.70608(6) 0.13624(14) 0.1026(4) Uani 1 1 d .
N1 N 0.19501(14) 0.61137(12) 0.13755(19) 0.0445(4) Uani 1 1 d .
N4 N 0.44408(16) 0.45708(13) 0.1915(2) 0.0524(5) Uani 1 1 d .
N9 N 0.45795(18) 0.70116(14) 0.3514(2) 0.0598(5) Uani 1 1 d .
N8 N 0.2350(2) 0.62846(15) -0.2694(2) 0.0644(6) Uani 1 1 d .
C3 C 0.38813(16) 0.61851(14) 0.0868(2) 0.0424(4) Uani 1 1 d .
H3 H 0.4433 0.6257 0.0007 0.051 Uiso 1 1 calc R
C2 C 0.27444(16) 0.66244(13) 0.0366(2) 0.0407(4) Uani 1 1 d .
H2 H 0.2730 0.7319 0.0597 0.049 Uiso 1 1 calc R
C1, C 0.08033(16) 0.63162(14) 0.1305(2) 0.0428(4) Uani 1 1 d .
C7A C 0.23826(17) 0.51527(13) 0.1859(2) 0.0423(4) Uani 1 1 d .
H7A H 0.1907 0.4644 0.1393 0.051 Uiso 1 1 calc R
C7 C 0.24381(19) 0.50417(16) 0.3653(2) 0.0494(5) Uani 1 1 d .
H7 H 0.1849 0.5260 0.4285 0.059 Uiso 1 1 calc R
C6 C 0.3329(2) 0.46305(17) 0.4340(3) 0.0569(6) Uani 1 1 d .
H6 H 0.3339 0.4523 0.5446 0.068 Uiso 1 1 calc R
C5 C 0.4289(2) 0.43471(16) 0.3378(3) 0.0551(5) Uani 1 1 d .
H5 H 0.4837 0.3970 0.3878 0.066 Uiso 1 1 calc R
C3A C 0.35598(17) 0.51135(14) 0.1103(2) 0.0436(4) Uani 1 1 d .
H3A H 0.3469 0.4832 0.0026 0.052 Uiso 1 1 calc R
C9 C 0.42790(16) 0.66444(15) 0.2359(2) 0.0453(5) Uani 1 1 d .
C8 C 0.25372(19) 0.64444(14) -0.1382(2) 0.0470(5) Uani 1 1 d .
C2, C 0.00157(18) 0.56906(16) 0.1980(3) 0.0503(5) Uani 1 1 d .
H2, H 0.0254 0.5109 0.2428 0.060 Uiso 1 1 calc R
C3, C -0.11107(19) 0.59229(17) 0.1993(3) 0.0575(6) Uani 1 1 d .
H3, H -0.1623 0.5503 0.2463 0.069 Uiso 1 1 calc R
C4, C -0.14761(18) 0.67718(18) 0.1313(3) 0.0593(6) Uani 1 1 d .
C5, C -0.0727(2) 0.73942(18) 0.0600(3) 0.0615(6) Uani 1 1 d .
H5, H -0.0981 0.7965 0.0129 0.074 Uiso 1 1 calc R
C6, C 0.04078(18) 0.71682(16) 0.0585(3) 0.0538(5) Uani 1 1 d .
H6, H 0.0911 0.7586 0.0092 0.065 Uiso 1 1 calc R

loop_
_atom_site_aniso_label
_atom_site_aniso_U_11
_atom_site_aniso_U_22
_atom_site_aniso_U_33
_atom_site_aniso_U_23
_atom_site_aniso_U_13
_atom_site_aniso_U_12
Cl4, 0.0457(4) 0.0748(5) 0.1874(10) -0.0082(5) 0.0072(4) 0.0042(3)
N1 0.0467(9) 0.0409(9) 0.0461(9) 0.0107(7) 0.0098(7) 0.0045(7)
N4 0.0625(11) 0.0451(10) 0.0497(9) 0.0035(7) 0.0107(8) 0.0162(8)
N9 0.0643(12) 0.0527(11) 0.0622(11) -0.0057(9) -0.0079(9) 0.0024(9)
N8 0.0981(16) 0.0524(11) 0.0427(10) 0.0021(8) -0.0003(9) -0.0044(10)
C3 0.0473(10) 0.0408(10) 0.0393(9) 0.0015(7) 0.0124(8) 0.0054(8)
C2 0.0486(10) 0.0374(9) 0.0364(9) 0.0034(7) 0.0081(7) 0.0019(8)
C1, 0.0469(10) 0.0430(10) 0.0385(9) -0.0007(7) 0.0042(7) 0.0011(8)
C7A 0.0526(11) 0.0350(9) 0.0394(9) 0.0024(7) 0.0065(8) 0.0017(8)
C7 0.0595(12) 0.0485(11) 0.0404(10) 0.0053(8) 0.0124(8) 0.0049(9)
C6 0.0695(14) 0.0618(13) 0.0394(10) 0.0080(9) 0.0063(9) 0.0069(11)
C5 0.0627(13) 0.0496(11) 0.0531(12) 0.0068(9) 0.0031(10) 0.0132(10)
C3A 0.0564(11) 0.0371(9) 0.0374(9) -0.0010(7) 0.0091(8) 0.0073(8)
C9 0.0418(10) 0.0429(10) 0.0513(11) 0.0028(8) 0.0065(8) 0.0050(8)
C8 0.0628(12) 0.0361(9) 0.0421(10) 0.0052(8) 0.0055(8) -0.0019(9)
C2, 0.0536(11) 0.0455(10) 0.0519(11) 0.0017(9) 0.0065(9) -0.0031(9)
C3, 0.0509(12) 0.0532(12) 0.0685(14) -0.0067(11) 0.0107(10) -0.0095(10)
C4, 0.0454(11) 0.0538(13) 0.0788(16) -0.0120(11) 0.0017(10) 0.0001(10)
C5, 0.0548(13) 0.0528(13) 0.0769(16) 0.0075(11) -0.0008(11) 0.0063(10)
C6, 0.0504(12) 0.0504(12) 0.0607(13) 0.0123(10) 0.0045(9) 0.0010(9)

loop_
_atom_type_symbol
_atom_type_description
_atom_type_scat_dispersion_real
_atom_type_scat_dispersion_imag
_atom_type_scat_source
C C 0.0181 0.0091 'International Tables Vol C Tables 4.2.6.8 and 6.1.1.4'
H H 0.0000 0.0000 'International Tables Vol C Tables 4.2.6.8 and 6.1.1.4'
Cl Cl 0.3639 0.7018 'International Tables Vol C Tables 4.2.6.8 and 6.1.1.4'
N N 0.0311 0.0180 'International Tables Vol C Tables 4.2.6.8 and 6.1.1.4'

loop_
_geom_angle_atom_site_label_1
_geom_angle_atom_site_label_2
_geom_angle_atom_site_label_3
_geom_angle
C1, N1 C2 121.39(15)
C1, N1 C7A 122.02(16)
C2 N1 C7A 111.46(15)
C5 N4 C3A 117.53(18)
C9 C3 C2 109.54(15)
C9 C3 C3A 112.81(16)
C2 C3 C3A 101.21(15)
C9 C3 H3 111.0
C2 C3 H3 111.0
C3A C3 H3 111.0
N1 C2 C8 112.16(16)
N1 C2 C3 103.20(14)
C8 C2 C3 109.59(15)
N1 C2 H2 110.6
C8 C2 H2 110.6
C3 C2 H2 110.6
N1 C1, C2, 121.32(18)
N1 C1, C6, 120.81(18)
C2, C1, C6, 117.86(19)
N1 C7A C7 111.95(15)
N1 C7A C3A 103.72(14)
C7 C7A C3A 111.62(17)
N1 C7A H7A 109.8
C7 C7A H7A 109.8
C3A C7A H7A 109.8
C6 C7 C7A 119.93(19)
C6 C7 H7 120.0
C7A C7 H7 120.0
C7 C6 C5 120.57(19)
C7 C6 H6 119.7
C5 C6 H6 119.7
N4 C5 C6 125.4(2)
N4 C5 H5 117.3
C6 C5 H5 117.3
N4 C3A C7A 119.06(15)
N4 C3A C3 112.08(17)
C7A C3A C3 104.20(14)
N4 C3A H3A 106.9
C7A C3A H3A 106.9
C3 C3A H3A 106.9
N9 C9 C3 179.1(2)
N8 C8 C2 177.5(2)
C3, C2, C1, 121.0(2)
C3, C2, H2, 119.5
C1, C2, H2, 119.5
C4, C3, C2, 120.1(2)
C4, C3, H3, 120.0
C2, C3, H3, 120.0
C3, C4, C5, 120.5(2)
C3, C4, Cl4, 119.50(19)
C5, C4, Cl4, 120.0(2)
C4, C5, C6, 119.9(2)
C4, C5, H5, 120.1
C6, C5, H5, 120.1
C5, C6, C1, 120.6(2)
C5, C6, H6, 119.7
C1, C6, H6, 119.7

loop_
_geom_bond_atom_site_label_1
_geom_bond_atom_site_label_2
_geom_bond_distance
Cl4, C4, 1.738(2)
N1 C1, 1.395(2)
N1 C2 1.453(2)
N1 C7A 1.479(2)
N4 C5 1.268(3)
N4 C3A 1.451(3)
N9 C9 1.140(3)
N8 C8 1.132(3)
C3 C9 1.466(3)
C3 C2 1.538(3)
C3 C3A 1.543(3)
C3 H3 0.9800
C2 C8 1.490(3)
C2 H2 0.9800
C1, C2, 1.397(3)
C1, C6, 1.401(3)
C7A C7 1.498(3)
C7A C3A 1.542(3)
C7A H7A 0.9800
C7 C6 1.328(3)
C7 H7 0.9300
C6 C5 1.454(3)
C6 H6 0.9300
C5 H5 0.9300
C3A H3A 0.9800
C2, C3, 1.380(3)
C2, H2, 0.9300
C3, C4, 1.371(3)
C3, H3, 0.9300
C4, C5, 1.377(3)
C5, C6, 1.388(3)
C5, H5, 0.9300
C6, H6, 0.9300

loop_
_geom_torsion_atom_site_label_1
_geom_torsion_atom_site_label_2
_geom_torsion_atom_site_label_3
_geom_torsion_atom_site_label_4
_geom_torsion
C1, N1 C2 C8 -63.1(2)
C7A N1 C2 C8 92.00(19)
C1, N1 C2 C3 179.00(16)
C7A N1 C2 C3 -25.9(2)
C9 C3 C2 N1 -80.87(18)
C3A C3 C2 N1 38.45(17)
C9 C3 C2 C8 159.49(16)
C3A C3 C2 C8 -81.19(17)
C2 N1 C1, C2, 165.12(18)
C7A N1 C1, C2, 12.6(3)
C2 N1 C1, C6, -16.4(3)
C7A N1 C1, C6, -168.89(18)
C1, N1 C7A C7 -82.6(2)
C2 N1 C7A C7 122.46(18)
C1, N1 C7A C3A 156.94(17)
C2 N1 C7A C3A 2.0(2)
N1 C7A C7 C6 -137.2(2)
C3A C7A C7 C6 -21.4(3)
C7A C7 C6 C5 4.3(4)
C3A N4 C5 C6 -3.3(4)
C7 C6 C5 N4 10.1(4)
C5 N4 C3A C7A -16.4(3)
C5 N4 C3A C3 105.5(2)
N1 C7A C3A N4 148.48(17)
C7 C7A C3A N4 27.8(2)
N1 C7A C3A C3 22.73(19)
C7 C7A C3A C3 -97.98(18)
C9 C3 C3A N4 -50.7(2)
C2 C3 C3A N4 -167.68(14)
C9 C3 C3A C7A 79.32(19)
C2 C3 C3A C7A -37.63(17)
N1 C1, C2, C3, 176.06(19)
C6, C1, C2, C3, -2.5(3)
C1, C2, C3, C4, 1.0(3)
C2, C3, C4, C5, 0.7(4)
C2, C3, C4, Cl4, -179.17(18)
C3, C4, C5, C6, -0.8(4)
Cl4, C4, C5, C6, 179.00(19)
C4, C5, C6, C1, -0.7(4)
N1 C1, C6, C5, -176.2(2)
C2, C1, C6, C5, 2.3(3)
